data_7033287
loop_
_publ_author_name
'Gneu\&s, Timo'
'Leitl, Markus J.'
'Finger, Lars H.'
'Rau, Nicholas'
'Yersin, Hartmut'
'Sundermeyer, J\"org'

_publ_section_title
;
 A new class of luminescent Cu(i) complexes with tripodal ligands - TADF
 emitters for the yellow to red color range.
;
_journal_issue 18
_journal_name_full 'Dalton transactions (Cambridge, England : 2003)'
_journal_page_first 8506
_journal_page_last 8520
_journal_paper_doi 10.1039/c4dt02631d
_journal_volume 44
_journal_year 2015
_chemical_formula_moiety 'C15 H12 Br1 Cu1 N3 O1 P1, 0.75(C2 H3 N)'
_chemical_formula_sum 'C16.5 H14.25 Br Cu N3.75 O P'
_chemical_formula_weight 455.49
_chemical_name_common 'C2; CuBrtpypo'
_chemical_name_systematic
; 
Bromo tris(2-pyridyl)phosphineoxide copper(I)
;
_space_group_crystal_system monoclinic
_space_group_IT_number 14
_space_group_name_Hall '-P 2yn'
_space_group_name_H-M_alt 'P 1 21/n 1'
_symmetry_space_group_name_Hall '-P 2yn'
_symmetry_space_group_name_H-M 'P 1 21/n 1'
_atom_sites_solution_hydrogens geom
_atom_sites_solution_primary direct
_atom_sites_solution_secondary difmap
_audit_creation_method SHELXL-2014
_cell_angle_alpha 90
_cell_angle_beta 106.175(5)
_cell_angle_gamma 90
_cell_formula_units_Z 8
_cell_length_a 8.5684(10)
_cell_length_b 28.964(3)
_cell_length_c 14.501(2)
_cell_measurement_reflns_used 7651
_cell_measurement_temperature 100(2)
_cell_measurement_theta_max 27.17
_cell_measurement_theta_min 2.03
_cell_volume 3456.3(7)
_computing_cell_refinement
;
Bruker: APEX2 v2013.10-0, Bruker AXS Inc., 
Madison, Wisconsin, USA, 2012.
;
_computing_data_collection
;
Bruker: Bruker Instrument Service v3.0.26, Bruker AXS Inc., 
Madison, Wisconsin, USA, 2012.
;
_computing_data_reduction
;
Bruker: SAINT V8.27B, Bruker AXS Inc., 
Madison, Wisconsin, USA, 2012.
;
_computing_molecular_graphics
;
K. Brandenburg, H. Putz: 
Diamond - Crystal and Molecular Structure Visualization v3.2i, 
Crystal Impact GbR, Bonn, Germany, 2012
;
_computing_publication_material
;
WinGX publication routines (L. Farrugia, 
J. Appl. Crystallogr. 1999, 32, 837-838.)
;
_computing_structure_refinement
;
SHELXL-2014 (G. Sheldrick, Acta Cryst. A 2008, 64, 112-122)
;
_computing_structure_solution
;
SIR97 (A. Altomare, M. C. Burla, M. Camalli, G. Cascarano, C. Giacovazzo, 
A. Guagliardi, A. G. G. Moliterni, G. Polidori, R. Spagna, 
J. Appl. Crystallogr. 1999, 32, 115-119.)
;
_diffrn_ambient_temperature 100(2)
_diffrn_detector_area_resol_mean 10.4167
_diffrn_measured_fraction_theta_full 0.999
_diffrn_measured_fraction_theta_max 0.996
_diffrn_measurement_device_type 'D8 Quest (Bruker AXS Inc.)'
_diffrn_measurement_method 'rotation method'
_diffrn_radiation_type MoK\a
_diffrn_radiation_wavelength 0.71069
_diffrn_reflns_av_R_equivalents 0.1277
_diffrn_reflns_av_unetI/netI 0.1498
_diffrn_reflns_Laue_measured_fraction_full 0.999
_diffrn_reflns_Laue_measured_fraction_max 0.996
_diffrn_reflns_limit_h_max 10
_diffrn_reflns_limit_h_min -10
_diffrn_reflns_limit_k_max 33
_diffrn_reflns_limit_k_min -37
_diffrn_reflns_limit_l_max 18
_diffrn_reflns_limit_l_min -18
_diffrn_reflns_number 21656
_diffrn_reflns_point_group_measured_fraction_full 0.999
_diffrn_reflns_point_group_measured_fraction_max 0.996
_diffrn_reflns_theta_full 25.000
_diffrn_reflns_theta_max 27.166
_diffrn_reflns_theta_min 2.029
_diffrn_source 'I\mS Microfocus Source'
_exptl_absorpt_coefficient_mu 3.679
_exptl_absorpt_correction_T_max 0.7455
_exptl_absorpt_correction_T_min 0.5766
_exptl_absorpt_correction_type multi-scan
_exptl_absorpt_process_details
;
Bruker: SADABS v2012/1, Bruker AXS Inc., 
Madison, Wisconsin, USA, 2012.
;
_exptl_crystal_colour orange
_exptl_crystal_density_diffrn 1.751
_exptl_crystal_density_method 'not measured'
_exptl_crystal_description needle
_exptl_crystal_F_000 1812
_exptl_crystal_recrystallization_method 'Re-crystallisation from solvent: acetonitrile'
_exptl_crystal_size_max 0.450
_exptl_crystal_size_mid 0.190
_exptl_crystal_size_min 0.130
_refine_diff_density_max 0.820
_refine_diff_density_min -0.772
_refine_diff_density_rms 0.159
_refine_ls_extinction_method none
_refine_ls_goodness_of_fit_ref 1.031
_refine_ls_hydrogen_treatment constr
_refine_ls_matrix_type full
_refine_ls_number_parameters 429
_refine_ls_number_reflns 7647
_refine_ls_number_restraints 0
_refine_ls_restrained_S_all 1.031
_refine_ls_R_factor_all 0.1393
_refine_ls_R_factor_gt 0.0610
_refine_ls_shift/su_max 0.005
_refine_ls_shift/su_mean 0.000
_refine_ls_structure_factor_coef Fsqd
_refine_ls_weighting_details 'w=1/[\s^2^(Fo^2^)+(0.0302P)^2^+0.9489P] where P=(Fo^2^+2Fc^2^)/3'
_refine_ls_weighting_scheme calc
_refine_ls_wR_factor_gt 0.0912
_refine_ls_wR_factor_ref 0.1068
_reflns_Friedel_coverage 0.000
_reflns_number_gt 4427
_reflns_number_total 7647
_reflns_threshold_expression 'I > 2\s(I)'
_cod_data_source_file c4dt02631d2.cif
_cod_data_source_block tgn356
_cod_depositor_comments 'Adding full bibliography for 7033286--7033295.cif.'
_cod_original_formula_sum 'C16.50 H14.25 Br Cu N3.75 O P'
_cod_database_code 7033287
_audit_contact_author 'Joerg Sundermeyer'
_shelx_space_group_comment
; 
The symmetry employed for this shelxl refinement is uniquely defined 
by the following loop, which should always be used as a source of 
symmetry information in preference to the above space-group names. 
They are only intended as comments. 
;
_shelx_estimated_absorpt_t_min 0.288
_shelx_estimated_absorpt_t_max 0.646
_shelxl_version_number 2014-3

loop_
_space_group_symop_operation_xyz
'x, y, z'
'-x+1/2, y+1/2, -z+1/2'
'-x, -y, -z'
'x-1/2, -y-1/2, z-1/2'

loop_
_atom_site_label
_atom_site_type_symbol
_atom_site_fract_x
_atom_site_fract_y
_atom_site_fract_z
_atom_site_U_iso_or_equiv
_atom_site_adp_type
_atom_site_occupancy
_atom_site_site_symmetry_order
_atom_site_calc_flag
_atom_site_refinement_flags_posn
_atom_site_refinement_flags_adp
_atom_site_refinement_flags_occupancy
_atom_site_disorder_assembly
_atom_site_disorder_group
C11 C 0.3581(7) 0.5783(2) 0.6766(4) 0.0125(14) Uani 1 1 d . . . . .
C12 C 0.3305(7) 0.6182(2) 0.6221(4) 0.0164(14) Uani 1 1 d . . . . .
H12 H 0.3997 0.6442 0.6401 0.020 Uiso 1 1 calc R U . . .
C13 C 0.2001(8) 0.6193(2) 0.5410(5) 0.0242(17) Uani 1 1 d . . . . .
H13 H 0.1802 0.6459 0.5012 0.029 Uiso 1 1 calc R U . . .
C14 C 0.0998(8) 0.5819(2) 0.5182(5) 0.0287(18) Uani 1 1 d . . . . .
H14 H 0.0089 0.5822 0.4630 0.034 Uiso 1 1 calc R U . . .
C15 C 0.1332(8) 0.5435(2) 0.5772(5) 0.0272(17) Uani 1 1 d . . . . .
H15 H 0.0621 0.5177 0.5618 0.033 Uiso 1 1 calc R U . . .
C1 C 0.6508(7) 0.5269(2) 0.7640(4) 0.0112(13) Uani 1 1 d . . . . .
C2 C 0.8132(7) 0.5332(2) 0.7697(4) 0.0133(14) Uani 1 1 d . . . . .
H2 H 0.8641 0.5624 0.7855 0.016 Uiso 1 1 calc R U . . .
C3 C 0.8987(7) 0.4954(2) 0.7516(4) 0.0173(15) Uani 1 1 d . . . . .
H3 H 1.0103 0.4984 0.7546 0.021 Uiso 1 1 calc R U . . .
C4 C 0.8213(7) 0.4528(2) 0.7291(4) 0.0156(14) Uani 1 1 d . . . . .
H4 H 0.8784 0.4266 0.7162 0.019 Uiso 1 1 calc R U . . .
C5 C 0.6582(7) 0.4501(2) 0.7261(4) 0.0186(15) Uani 1 1 d . . . . .
H5 H 0.6041 0.4212 0.7117 0.022 Uiso 1 1 calc R U . . .
C6 C 0.4443(6) 0.55857(19) 0.8798(4) 0.0097(8) Uani 1 1 d . . . . .
C7 C 0.4773(7) 0.58495(19) 0.9634(4) 0.0120(13) Uani 1 1 d . . . . .
H7 H 0.5474 0.6109 0.9712 0.014 Uiso 1 1 calc R U . . .
C8 C 0.4060(7) 0.5726(2) 1.0354(4) 0.0157(14) Uani 1 1 d . . . . .
H8 H 0.4272 0.5898 1.0935 0.019 Uiso 1 1 calc R U . . .
C9 C 0.3037(7) 0.5349(2) 1.0200(4) 0.0134(14) Uani 1 1 d . . . . .
H9 H 0.2497 0.5264 1.0665 0.016 Uiso 1 1 calc R U . . .
C10 C 0.2804(6) 0.5096(2) 0.9367(4) 0.0122(13) Uani 1 1 d . . . . .
H10 H 0.2127 0.4831 0.9282 0.015 Uiso 1 1 calc R U . . .
C21 C -0.1344(6) 0.6694(2) 0.7051(4) 0.0105(13) Uani 1 1 d . . . . .
C22 C -0.1687(7) 0.6395(2) 0.6293(4) 0.0171(14) Uani 1 1 d . . . . .
H22 H -0.1064 0.6121 0.6320 0.020 Uiso 1 1 calc R U . . .
C23 C -0.2945(8) 0.6493(2) 0.5486(4) 0.0211(16) Uani 1 1 d . . . . .
H23 H -0.3205 0.6290 0.4950 0.025 Uiso 1 1 calc R U . . .
C24 C -0.3819(7) 0.6897(2) 0.5484(4) 0.0196(15) Uani 1 1 d . . . . .
H24 H -0.4679 0.6977 0.4936 0.024 Uiso 1 1 calc R U . . .
C25 C -0.3438(7) 0.7184(2) 0.6281(4) 0.0160(14) Uani 1 1 d . . . . .
H25 H -0.4068 0.7454 0.6278 0.019 Uiso 1 1 calc R U . . .
C16 C 0.1751(7) 0.70647(19) 0.8175(4) 0.0088(13) Uani 1 1 d . . . . .
C17 C 0.3341(6) 0.6998(2) 0.8172(4) 0.0111(13) Uani 1 1 d . . . . .
H17 H 0.3741 0.6695 0.8128 0.013 Uiso 1 1 calc R U . . .
C18 C 0.4339(7) 0.7373(2) 0.8234(4) 0.0160(15) Uani 1 1 d . . . . .
H18 H 0.5449 0.7334 0.8253 0.019 Uiso 1 1 calc R U . . .
C19 C 0.3703(7) 0.7809(2) 0.8266(4) 0.0143(14) Uani 1 1 d . . . . .
H19 H 0.4363 0.8075 0.8296 0.017 Uiso 1 1 calc R U . . .
C20 C 0.2085(6) 0.7852(2) 0.8255(4) 0.0097(8) Uani 1 1 d . . . . .
H20 H 0.1654 0.8153 0.8275 0.012 Uiso 1 1 calc R U . . .
C26 C -0.0385(6) 0.66359(19) 0.9154(4) 0.0097(8) Uani 1 1 d . . . . .
C27 C -0.0120(6) 0.6282(2) 0.9814(4) 0.0137(14) Uani 1 1 d . . . . .
H27 H 0.0423 0.6008 0.9716 0.016 Uiso 1 1 calc R U . . .
C28 C -0.0662(7) 0.6332(2) 1.0625(4) 0.0175(15) Uani 1 1 d . . . . .
H28 H -0.0499 0.6092 1.1089 0.021 Uiso 1 1 calc R U . . .
C29 C -0.1430(7) 0.6729(2) 1.0748(4) 0.0195(15) Uani 1 1 d . . . . .
H29 H -0.1812 0.6770 1.1298 0.023 Uiso 1 1 calc R U . . .
C30 C -0.1648(6) 0.7074(2) 1.0051(4) 0.0152(14) Uani 1 1 d . . . . .
H30 H -0.2189 0.7350 1.0140 0.018 Uiso 1 1 calc R U . . .
C31 C -0.0815(9) 0.8057(2) 0.5925(5) 0.041(2) Uani 1 1 d . . . . .
H31A H -0.0023 0.8310 0.6051 0.062 Uiso 1 1 calc R U . . .
H31B H -0.1340 0.8042 0.6444 0.062 Uiso 1 1 calc R U . . .
H31C H -0.1638 0.8113 0.5314 0.062 Uiso 1 1 calc R U . . .
C32 C 0.0002(8) 0.7628(2) 0.5874(5) 0.0221(16) Uani 1 1 d . . . . .
C34 C 0.558(2) 0.5063(6) 0.5149(13) 0.038(3) Uani 0.5 1 d . . P A -1
N8 N 0.6568(16) 0.5333(5) 0.5296(10) 0.038(3) Uani 0.5 1 d . . P A -1
C33 C 0.441(2) 0.4698(6) 0.4986(14) 0.038(3) Uani 0.5 1 d . . P A -1
H33A H 0.4861 0.4424 0.4754 0.057 Uiso 0.5 1 calc R U P A -1
H33B H 0.3420 0.4795 0.4505 0.057 Uiso 0.5 1 calc R U P A -1
H33C H 0.4162 0.4623 0.5588 0.057 Uiso 0.5 1 calc R U P A -1
N3 N 0.2607(6) 0.54106(17) 0.6547(3) 0.0163(12) Uani 1 1 d . . . . .
N1 N 0.5737(5) 0.48700(16) 0.7429(3) 0.0100(11) Uani 1 1 d . . . . .
N2 N 0.3497(5) 0.52087(16) 0.8666(3) 0.0100(11) Uani 1 1 d . . . . .
N5 N -0.2189(5) 0.70876(16) 0.7064(3) 0.0109(11) Uani 1 1 d . . . . .
N4 N 0.1115(5) 0.74934(16) 0.8216(3) 0.0093(11) Uani 1 1 d . . . . .
N6 N -0.1129(5) 0.70343(16) 0.9261(3) 0.0095(11) Uani 1 1 d . . . . .
N7 N 0.0672(7) 0.7295(2) 0.5816(4) 0.0282(14) Uani 1 1 d . . . . .
O1 O 0.6207(4) 0.61979(13) 0.8037(3) 0.0165(10) Uani 1 1 d . . . . .
O2 O 0.1127(4) 0.61275(13) 0.8052(3) 0.0152(10) Uani 1 1 d . . . . .
P1 P 0.52926(18) 0.57590(5) 0.78385(11) 0.0107(3) Uani 1 1 d . . . . .
P2 P 0.03638(18) 0.65810(5) 0.80927(11) 0.0104(3) Uani 1 1 d . . . . .
Cu1 Cu 0.33139(8) 0.48462(3) 0.74155(5) 0.01305(18) Uani 1 1 d . . . . .
Cu2 Cu -0.13029(8) 0.75171(2) 0.82107(5) 0.01166(18) Uani 1 1 d . . . . .
Br1 Br 0.23211(7) 0.40878(2) 0.72934(5) 0.01856(16) Uani 1 1 d . . . . .
Br2 Br -0.23371(7) 0.82711(2) 0.81408(4) 0.01469(15) Uani 1 1 d . . . . .

loop_
_atom_site_aniso_label
_atom_site_aniso_U_11
_atom_site_aniso_U_22
_atom_site_aniso_U_33
_atom_site_aniso_U_23
_atom_site_aniso_U_13
_atom_site_aniso_U_12
C11 0.014(3) 0.011(3) 0.016(4) 0.000(3) 0.010(3) 0.002(3)
C12 0.026(4) 0.012(4) 0.015(4) 0.004(3) 0.012(3) 0.005(3)
C13 0.036(4) 0.023(4) 0.017(4) 0.005(3) 0.014(3) 0.015(3)
C14 0.032(4) 0.027(4) 0.020(4) -0.003(3) -0.006(3) 0.019(3)
C15 0.033(4) 0.019(4) 0.018(4) -0.007(3) -0.011(3) 0.000(3)
C1 0.014(3) 0.011(3) 0.009(3) 0.000(3) 0.005(3) -0.001(3)
C2 0.013(3) 0.014(3) 0.013(4) 0.001(3) 0.005(3) -0.001(3)
C3 0.006(3) 0.025(4) 0.020(4) 0.002(3) 0.004(3) 0.002(3)
C4 0.018(3) 0.017(4) 0.015(4) -0.004(3) 0.008(3) 0.010(3)
C5 0.024(4) 0.014(4) 0.023(4) -0.008(3) 0.015(3) -0.002(3)
C6 0.0103(17) 0.0056(19) 0.013(2) 0.0007(15) 0.0026(15) 0.0023(15)
C7 0.018(3) 0.005(3) 0.011(3) -0.001(3) 0.001(3) -0.001(3)
C8 0.017(3) 0.017(4) 0.010(3) -0.004(3) 0.000(3) 0.009(3)
C9 0.017(3) 0.021(4) 0.003(3) 0.004(3) 0.004(3) 0.003(3)
C10 0.011(3) 0.012(3) 0.015(3) 0.004(3) 0.005(3) 0.001(3)
C21 0.012(3) 0.009(3) 0.013(3) 0.007(3) 0.006(3) 0.003(3)
C22 0.024(4) 0.016(4) 0.012(4) -0.001(3) 0.005(3) -0.004(3)
C23 0.036(4) 0.008(4) 0.015(4) -0.005(3) 0.000(3) -0.007(3)
C24 0.022(4) 0.025(4) 0.008(4) 0.009(3) -0.001(3) -0.009(3)
C25 0.016(3) 0.018(4) 0.015(4) 0.007(3) 0.005(3) 0.001(3)
C16 0.014(3) 0.008(3) 0.003(3) 0.001(2) 0.001(2) 0.002(3)
C17 0.012(3) 0.013(3) 0.009(3) 0.000(3) 0.005(3) 0.009(3)
C18 0.008(3) 0.026(4) 0.016(4) 0.002(3) 0.005(3) 0.000(3)
C19 0.019(3) 0.016(4) 0.010(3) 0.000(3) 0.007(3) -0.004(3)
C20 0.0103(17) 0.0056(19) 0.013(2) 0.0007(15) 0.0026(15) 0.0023(15)
C26 0.0103(17) 0.0056(19) 0.013(2) 0.0007(15) 0.0026(15) 0.0023(15)
C27 0.008(3) 0.013(3) 0.019(4) 0.001(3) 0.003(3) -0.001(3)
C28 0.019(3) 0.018(4) 0.016(4) 0.006(3) 0.005(3) -0.006(3)
C29 0.019(3) 0.029(4) 0.015(4) 0.004(3) 0.010(3) -0.008(3)
C30 0.009(3) 0.021(4) 0.016(4) -0.005(3) 0.004(3) -0.004(3)
C31 0.062(5) 0.032(5) 0.043(5) 0.020(4) 0.036(4) 0.013(4)
C32 0.032(4) 0.024(4) 0.015(4) 0.007(3) 0.015(3) 0.001(3)
C34 0.048(6) 0.043(7) 0.018(5) -0.008(6) 0.002(5) 0.002(7)
N8 0.048(6) 0.043(7) 0.018(5) -0.008(6) 0.002(5) 0.002(7)
C33 0.048(6) 0.043(7) 0.018(5) -0.008(6) 0.002(5) 0.002(7)
N3 0.021(3) 0.017(3) 0.009(3) -0.004(2) 0.002(2) 0.002(2)
N1 0.016(3) 0.008(3) 0.008(3) 0.004(2) 0.004(2) 0.003(2)
N2 0.012(2) 0.004(3) 0.012(3) 0.000(2) 0.001(2) 0.004(2)
N5 0.009(2) 0.011(3) 0.012(3) 0.001(2) 0.001(2) 0.001(2)
N4 0.008(2) 0.010(3) 0.009(3) 0.000(2) 0.001(2) -0.001(2)
N6 0.009(2) 0.009(3) 0.010(3) -0.001(2) 0.002(2) -0.003(2)
N7 0.033(3) 0.030(4) 0.028(4) 0.002(3) 0.019(3) -0.009(3)
O1 0.014(2) 0.010(2) 0.026(3) 0.000(2) 0.0061(19) 0.0009(18)
O2 0.017(2) 0.009(2) 0.019(3) 0.0012(19) 0.0045(19) 0.0044(19)
P1 0.0133(8) 0.0055(8) 0.0136(9) -0.0009(7) 0.0045(7) -0.0010(7)
P2 0.0126(8) 0.0077(8) 0.0114(9) 0.0012(7) 0.0041(7) 0.0006(7)
Cu1 0.0126(4) 0.0089(4) 0.0178(4) -0.0022(3) 0.0045(3) -0.0009(3)
Cu2 0.0109(4) 0.0093(4) 0.0151(4) 0.0010(3) 0.0042(3) 0.0012(3)
Br1 0.0144(3) 0.0083(3) 0.0323(4) -0.0027(3) 0.0053(3) -0.0017(3)
Br2 0.0151(3) 0.0084(3) 0.0219(4) 0.0009(3) 0.0073(3) 0.0025(3)

loop_
_atom_type_symbol
_atom_type_description
_atom_type_scat_dispersion_real
_atom_type_scat_dispersion_imag
_atom_type_scat_source
C C 0.0033 0.0016 'International Tables Vol C Tables 4.2.6.8 and 6.1.1.4'
H H 0.0000 0.0000 'International Tables Vol C Tables 4.2.6.8 and 6.1.1.4'
N N 0.0061 0.0033 'International Tables Vol C Tables 4.2.6.8 and 6.1.1.4'
O O 0.0106 0.0060 'International Tables Vol C Tables 4.2.6.8 and 6.1.1.4'
P P 0.1023 0.0942 'International Tables Vol C Tables 4.2.6.8 and 6.1.1.4'
Cu Cu 0.3201 1.2651 'International Tables Vol C Tables 4.2.6.8 and 6.1.1.4'
Br Br -0.2901 2.4595 'International Tables Vol C Tables 4.2.6.8 and 6.1.1.4'

loop_
_geom_angle_atom_site_label_1
_geom_angle_atom_site_label_2
_geom_angle_atom_site_label_3
_geom_angle
N3 C11 C12 122.6(6)
N3 C11 P1 118.0(4)
C12 C11 P1 119.4(5)
C13 C12 C11 118.4(6)
C13 C12 H12 120.8
C11 C12 H12 120.8
C14 C13 C12 119.6(6)
C14 C13 H13 120.2
C12 C13 H13 120.2
C13 C14 C15 118.8(6)
C13 C14 H14 120.6
C15 C14 H14 120.6
N3 C15 C14 122.8(6)
N3 C15 H15 118.6
C14 C15 H15 118.6
N1 C1 C2 123.9(5)
N1 C1 P1 116.4(4)
C2 C1 P1 119.7(4)
C1 C2 C3 117.5(5)
C1 C2 H2 121.3
C3 C2 H2 121.3
C2 C3 C4 120.2(5)
C2 C3 H3 119.9
C4 C3 H3 119.9
C5 C4 C3 117.8(5)
C5 C4 H4 121.1
C3 C4 H4 121.1
N1 C5 C4 122.2(6)
N1 C5 H5 118.9
C4 C5 H5 118.9
N2 C6 C7 122.6(5)
N2 C6 P1 118.1(4)
C7 C6 P1 119.2(4)
C6 C7 C8 119.1(6)
C6 C7 H7 120.5
C8 C7 H7 120.5
C9 C8 C7 118.2(6)
C9 C8 H8 120.9
C7 C8 H8 120.9
C10 C9 C8 119.6(6)
C10 C9 H9 120.2
C8 C9 H9 120.2
N2 C10 C9 122.9(6)
N2 C10 H10 118.5
C9 C10 H10 118.5
N5 C21 C22 123.4(5)
N5 C21 P2 116.7(4)
C22 C21 P2 119.9(4)
C21 C22 C23 119.6(6)
C21 C22 H22 120.2
C23 C22 H22 120.2
C22 C23 C24 117.9(6)
C22 C23 H23 121.1
C24 C23 H23 121.1
C25 C24 C23 120.1(6)
C25 C24 H24 119.9
C23 C24 H24 119.9
N5 C25 C24 121.5(6)
N5 C25 H25 119.2
C24 C25 H25 119.2
N4 C16 C17 122.4(5)
N4 C16 P2 116.2(4)
C17 C16 P2 121.4(4)
C18 C17 C16 119.3(5)
C18 C17 H17 120.4
C16 C17 H17 120.4
C17 C18 C19 118.8(5)
C17 C18 H18 120.6
C19 C18 H18 120.6
C18 C19 C20 119.0(5)
C18 C19 H19 120.5
C20 C19 H19 120.5
N4 C20 C19 122.9(5)
N4 C20 H20 118.5
C19 C20 H20 118.5
N6 C26 C27 123.2(5)
N6 C26 P2 117.3(4)
C27 C26 P2 119.4(4)
C26 C27 C28 118.9(6)
C26 C27 H27 120.6
C28 C27 H27 120.6
C29 C28 C27 119.2(6)
C29 C28 H28 120.4
C27 C28 H28 120.4
C28 C29 C30 118.8(6)
C28 C29 H29 120.6
C30 C29 H29 120.6
N6 C30 C29 123.1(6)
N6 C30 H30 118.5
C29 C30 H30 118.5
C32 C31 H31A 109.5
C32 C31 H31B 109.5
H31A C31 H31B 109.5
C32 C31 H31C 109.5
H31A C31 H31C 109.5
H31B C31 H31C 109.5
N7 C32 C31 177.9(7)
N8 C34 C33 176(2)
C34 C33 H33A 109.5
C34 C33 H33B 109.5
H33A C33 H33B 109.5
C34 C33 H33C 109.5
H33A C33 H33C 109.5
H33B C33 H33C 109.5
C15 N3 C11 117.7(5)
C15 N3 Cu1 126.3(4)
C11 N3 Cu1 115.9(4)
C1 N1 C5 118.4(5)
C1 N1 Cu1 117.7(4)
C5 N1 Cu1 123.9(4)
C6 N2 C10 117.6(5)
C6 N2 Cu1 115.8(4)
C10 N2 Cu1 126.6(4)
C21 N5 C25 117.5(5)
C21 N5 Cu2 116.4(4)
C25 N5 Cu2 125.7(4)
C20 N4 C16 117.6(5)
C20 N4 Cu2 126.2(4)
C16 N4 Cu2 116.2(4)
C30 N6 C26 116.8(5)
C30 N6 Cu2 127.2(4)
C26 N6 Cu2 116.0(4)
O1 P1 C6 113.2(3)
O1 P1 C11 113.0(3)
C6 P1 C11 105.5(3)
O1 P1 C1 113.8(2)
C6 P1 C1 105.9(3)
C11 P1 C1 104.7(3)
O2 P2 C21 113.0(3)
O2 P2 C16 113.5(2)
C21 P2 C16 106.0(3)
O2 P2 C26 111.9(2)
C21 P2 C26 107.1(3)
C16 P2 C26 104.7(3)
N3 Cu1 N2 94.09(19)
N3 Cu1 N1 95.91(19)
N2 Cu1 N1 98.29(18)
N3 Cu1 Br1 131.45(14)
N2 Cu1 Br1 118.71(13)
N1 Cu1 Br1 111.93(13)
N6 Cu2 N5 97.06(19)
N6 Cu2 N4 96.27(18)
N5 Cu2 N4 97.31(18)
N6 Cu2 Br2 128.13(14)
N5 Cu2 Br2 118.71(13)
N4 Cu2 Br2 113.33(14)

loop_
_geom_bond_atom_site_label_1
_geom_bond_atom_site_label_2
_geom_bond_distance
C11 N3 1.347(7)
C11 C12 1.382(8)
C11 P1 1.818(6)
C12 C13 1.378(8)
C12 H12 0.9500
C13 C14 1.365(9)
C13 H13 0.9500
C14 C15 1.384(9)
C14 H14 0.9500
C15 N3 1.333(7)
C15 H15 0.9500
C1 N1 1.325(7)
C1 C2 1.383(7)
C1 P1 1.830(6)
C2 C3 1.383(8)
C2 H2 0.9500
C3 C4 1.395(8)
C3 H3 0.9500
C4 C5 1.389(8)
C4 H4 0.9500
C5 N1 1.352(7)
C5 H5 0.9500
C6 N2 1.342(7)
C6 C7 1.393(8)
C6 P1 1.812(6)
C7 C8 1.396(8)
C7 H7 0.9500
C8 C9 1.380(8)
C8 H8 0.9500
C9 C10 1.379(8)
C9 H9 0.9500
C10 N2 1.353(7)
C10 H10 0.9500
C21 N5 1.353(7)
C21 C22 1.366(8)
C21 P2 1.817(6)
C22 C23 1.381(8)
C22 H22 0.9500
C23 C24 1.390(8)
C23 H23 0.9500
C24 C25 1.386(8)
C24 H24 0.9500
C25 N5 1.355(7)
C25 H25 0.9500
C16 N4 1.364(7)
C16 C17 1.377(7)
C16 P2 1.819(6)
C17 C18 1.370(8)
C17 H17 0.9500
C18 C19 1.382(8)
C18 H18 0.9500
C19 C20 1.388(7)
C19 H19 0.9500
C20 N4 1.322(7)
C20 H20 0.9500
C26 N6 1.348(7)
C26 C27 1.378(8)
C26 P2 1.831(6)
C27 C28 1.386(8)
C27 H27 0.9500
C28 C29 1.361(8)
C28 H28 0.9500
C29 C30 1.396(8)
C29 H29 0.9500
C30 N6 1.346(7)
C30 H30 0.9500
C31 C32 1.438(9)
C31 H31A 0.9800
C31 H31B 0.9800
C31 H31C 0.9800
C32 N7 1.139(8)
C34 N8 1.13(2)
C34 C33 1.43(2)
C33 H33A 0.9800
C33 H33B 0.9800
C33 H33C 0.9800
N3 Cu1 2.049(5)
N1 Cu1 2.072(4)
N2 Cu1 2.063(5)
N5 Cu2 2.046(5)
N4 Cu2 2.071(4)
N6 Cu2 2.042(5)
O1 P1 1.479(4)
O2 P2 1.476(4)
Cu1 Br1 2.3443(10)
Cu2 Br2 2.3483(10)

loop_
_geom_torsion_atom_site_label_1
_geom_torsion_atom_site_label_2
_geom_torsion_atom_site_label_3
_geom_torsion_atom_site_label_4
_geom_torsion
N3 C11 C12 C13 -1.5(9)
P1 C11 C12 C13 179.9(4)
C11 C12 C13 C14 1.9(9)
C12 C13 C14 C15 -0.7(10)
C13 C14 C15 N3 -1.1(10)
N1 C1 C2 C3 0.4(9)
P1 C1 C2 C3 -178.3(4)
C1 C2 C3 C4 -0.3(9)
C2 C3 C4 C5 -0.3(9)
C3 C4 C5 N1 0.9(9)
N2 C6 C7 C8 -1.8(8)
P1 C6 C7 C8 177.3(4)
C6 C7 C8 C9 -0.7(8)
C7 C8 C9 C10 2.6(8)
C8 C9 C10 N2 -2.2(9)
N5 C21 C22 C23 0.6(9)
P2 C21 C22 C23 -177.3(5)
C21 C22 C23 C24 -0.1(9)
C22 C23 C24 C25 -1.2(9)
C23 C24 C25 N5 2.0(9)
N4 C16 C17 C18 1.4(9)
P2 C16 C17 C18 179.9(4)
C16 C17 C18 C19 -2.0(9)
C17 C18 C19 C20 1.2(9)
C18 C19 C20 N4 0.2(9)
N6 C26 C27 C28 0.9(8)
P2 C26 C27 C28 178.6(4)
C26 C27 C28 C29 -0.3(8)
C27 C28 C29 C30 0.0(9)
C28 C29 C30 N6 -0.2(9)
C14 C15 N3 C11 1.5(9)
C14 C15 N3 Cu1 -175.3(5)
C12 C11 N3 C15 -0.2(9)
P1 C11 N3 C15 178.4(4)
C12 C11 N3 Cu1 177.0(4)
P1 C11 N3 Cu1 -4.4(6)
C2 C1 N1 C5 0.1(9)
P1 C1 N1 C5 178.9(4)
C2 C1 N1 Cu1 178.4(4)
P1 C1 N1 Cu1 -2.8(6)
C4 C5 N1 C1 -0.8(9)
C4 C5 N1 Cu1 -179.0(4)
C7 C6 N2 C10 2.3(8)
P1 C6 N2 C10 -176.8(4)
C7 C6 N2 Cu1 -175.7(4)
P1 C6 N2 Cu1 5.2(5)
C9 C10 N2 C6 -0.3(8)
C9 C10 N2 Cu1 177.5(4)
C22 C21 N5 C25 0.2(8)
P2 C21 N5 C25 178.2(4)
C22 C21 N5 Cu2 -173.5(5)
P2 C21 N5 Cu2 4.5(5)
C24 C25 N5 C21 -1.5(8)
C24 C25 N5 Cu2 171.5(4)
C19 C20 N4 C16 -0.8(8)
C19 C20 N4 Cu2 179.3(4)
C17 C16 N4 C20 0.0(8)
P2 C16 N4 C20 -178.5(4)
C17 C16 N4 Cu2 179.9(4)
P2 C16 N4 Cu2 1.4(5)
C29 C30 N6 C26 0.8(8)
C29 C30 N6 Cu2 -178.0(4)
C27 C26 N6 C30 -1.1(8)
P2 C26 N6 C30 -178.9(4)
C27 C26 N6 Cu2 177.7(4)
P2 C26 N6 Cu2 0.0(5)
N2 C6 P1 O1 175.6(4)
C7 C6 P1 O1 -3.6(5)
N2 C6 P1 C11 51.6(5)
C7 C6 P1 C11 -127.6(5)
N2 C6 P1 C1 -59.1(5)
C7 C6 P1 C1 121.7(5)
N3 C11 P1 O1 -176.4(4)
C12 C11 P1 O1 2.3(6)
N3 C11 P1 C6 -52.2(5)
C12 C11 P1 C6 126.4(5)
N3 C11 P1 C1 59.3(5)
C12 C11 P1 C1 -122.1(5)
N1 C1 P1 O1 -177.9(4)
C2 C1 P1 O1 0.9(6)
N1 C1 P1 C6 57.1(5)
C2 C1 P1 C6 -124.0(5)
N1 C1 P1 C11 -54.1(5)
C2 C1 P1 C11 124.8(5)
N5 C21 P2 O2 175.2(4)
C22 C21 P2 O2 -6.8(6)
N5 C21 P2 C16 -59.8(5)
C22 C21 P2 C16 118.2(5)
N5 C21 P2 C26 51.5(5)
C22 C21 P2 C26 -130.4(5)
N4 C16 P2 O2 -179.9(4)
C17 C16 P2 O2 1.6(6)
N4 C16 P2 C21 55.5(5)
C17 C16 P2 C21 -123.1(5)
N4 C16 P2 C26 -57.6(5)
C17 C16 P2 C26 123.9(5)
N6 C26 P2 O2 -179.1(4)
C27 C26 P2 O2 3.1(5)
N6 C26 P2 C21 -54.7(5)
C27 C26 P2 C21 127.4(5)
N6 C26 P2 C16 57.5(5)
C27 C26 P2 C16 -120.3(5)
